data_1500004
loop_
_publ_author_name
'Carmen R. Maldonado'
'Miguel Quir\'os'
'Juan M. Salas'

_publ_contact_author_address
;
     Departamento de Qu\'imica Inorg\'anica
     Facultad de Ciencias
     Universidad de Granada
     18071 Granada
     SPAIN
;
_publ_contact_author_email mquiros@ugr.es
_publ_contact_author_fax 34-58-248526
_publ_contact_author_name 'Miguel Quir\'os'
_publ_contact_author_phone 34-58-240441
_publ_section_title
;
 Chlorocadmate(II) salts of two
 1,2,4-triazolo[1,5-a]pyrimidine derivatives
;
_journal_name_full 'Journal of Molecular Structure'
_journal_page_first 30
_journal_page_last 34
_journal_paper_doi 10.1016/j.molstruc.2007.09.004
_journal_volume 882
_journal_year 2008
_chemical_formula_moiety 'C5 H5 N4 1+, Cd Cl3 1-'
_chemical_formula_sum 'C5 H5 Cd Cl3 N4'
_chemical_formula_weight 339.88
_chemical_name_systematic
;
 ?
;
_space_group_IT_number 14
_symmetry_cell_setting monoclinic
_symmetry_space_group_name_Hall '-P 2ybc'
_symmetry_space_group_name_H-M 'P 1 21/c 1'
_atom_sites_solution_hydrogens geom
_atom_sites_solution_primary heavy
_atom_sites_solution_secondary difmap
_audit_creation_method SHELXL-97
_cell_angle_alpha 90.00
_cell_angle_beta 96.7100(10)
_cell_angle_gamma 90.00
_cell_formula_units_Z 4
_cell_length_a 11.7543(7)
_cell_length_b 12.6823(7)
_cell_length_c 6.6836(4)
_cell_measurement_reflns_used 4013
_cell_measurement_temperature 298(2)
_cell_measurement_theta_max 28.2
_cell_measurement_theta_min 2.4
_cell_volume 989.51(10)
_computing_cell_refinement 'Bruker SMART (Bruker, 1999)'
_computing_data_collection 'Bruker SMART (Bruker, 1999)'
_computing_data_reduction 'Bruker SAINT (Bruker, 1999)'
_computing_molecular_graphics 'Xtal_GX (Hall & du Boulay, 1997)'
_computing_publication_material 'SHELXL-97 (Sheldrick, 1997)'
_computing_structure_refinement 'SHELXL-97 (Sheldrick, 1997)'
_computing_structure_solution 'SHELXS-97 (Sheldrick, 1990)'
_diffrn_ambient_temperature 298(2)
_diffrn_detector_area_resol_mean 66.06
_diffrn_measured_fraction_theta_full 0.991
_diffrn_measured_fraction_theta_max 0.923
_diffrn_measurement_device_type 'Bruker SMART APEX CCD system'
_diffrn_measurement_method 'phi and omega scans'
_diffrn_radiation_monochromator graphite
_diffrn_radiation_source 'fine-focus sealed tube'
_diffrn_radiation_type MoK\a
_diffrn_radiation_wavelength 0.71073
_diffrn_reflns_av_R_equivalents 0.0230
_diffrn_reflns_av_sigmaI/netI 0.0251
_diffrn_reflns_limit_h_max 13
_diffrn_reflns_limit_h_min -15
_diffrn_reflns_limit_k_max 13
_diffrn_reflns_limit_k_min -16
_diffrn_reflns_limit_l_max 8
_diffrn_reflns_limit_l_min -7
_diffrn_reflns_number 6107
_diffrn_reflns_theta_full 27.00
_diffrn_reflns_theta_max 28.25
_diffrn_reflns_theta_min 1.74
_diffrn_standards_decay_% 0
_diffrn_standards_number 295
_exptl_absorpt_coefficient_mu 2.972
_exptl_absorpt_correction_T_max 0.7757
_exptl_absorpt_correction_T_min 0.5441
_exptl_absorpt_correction_type multi-scan
_exptl_absorpt_process_details 'Bruker SADABS (Bruker, 1999)'
_exptl_crystal_colour colourless
_exptl_crystal_density_diffrn 2.281
_exptl_crystal_density_method 'not measured'
_exptl_crystal_description laminar
_exptl_crystal_F_000 648
_exptl_crystal_size_max 0.51
_exptl_crystal_size_mid 0.25
_exptl_crystal_size_min 0.09
_refine_diff_density_max 0.565
_refine_diff_density_min -0.525
_refine_diff_density_rms 0.088
_refine_ls_extinction_coef 0.0173(6)
_refine_ls_extinction_expression Fc^*^=kFc[1+0.001xFc^2^\l^3^/sin(2\q)]^-1/4^
_refine_ls_extinction_method SHELXL
_refine_ls_goodness_of_fit_ref 1.044
_refine_ls_hydrogen_treatment constr
_refine_ls_matrix_type full
_refine_ls_number_parameters 119
_refine_ls_number_reflns 2251
_refine_ls_number_restraints 0
_refine_ls_restrained_S_all 1.044
_refine_ls_R_factor_all 0.0229
_refine_ls_R_factor_gt 0.0214
_refine_ls_shift/su_max 0.001
_refine_ls_shift/su_mean 0.000
_refine_ls_structure_factor_coef Fsqd
_refine_ls_weighting_details 'calc w=1/[\s^2^(Fo^2^)+(0.0300P)^2^+0.2000P] where P=(Fo^2^+2Fc^2^)/3'
_refine_ls_weighting_scheme calc
_refine_ls_wR_factor_gt 0.0550
_refine_ls_wR_factor_ref 0.0559
_reflns_number_gt 2109
_reflns_number_total 2251
_reflns_threshold_expression >2sigma(I)
_cod_data_source_file cdtpcl.cif
_cod_data_source_block cdtpcl
_cod_original_sg_symbol_H-M 'P 21/c'
_cod_database_code 1500004

loop_
_symmetry_equiv_pos_as_xyz
'x, y, z'
'-x, y+1/2, -z+1/2'
'-x, -y, -z'
'x, -y-1/2, z-1/2'

loop_
_atom_site_label
_atom_site_type_symbol
_atom_site_fract_x
_atom_site_fract_y
_atom_site_fract_z
_atom_site_U_iso_or_equiv
_atom_site_adp_type
_atom_site_occupancy
_atom_site_symmetry_multiplicity
_atom_site_calc_flag
_atom_site_refinement_flags
Cd Cd 0.175837(13) 0.254593(10) 0.45525(2) 0.03021(8) Uani 1 1 d .
Cl1 Cl 0.33711(4) 0.33187(4) 0.24983(7) 0.03332(12) Uani 1 1 d .
Cl2 Cl 0.03256(4) 0.33521(4) 0.17006(7) 0.03315(12) Uani 1 1 d .
Cl3 Cl 0.18814(4) 0.09312(4) 0.21503(6) 0.03436(13) Uani 1 1 d .
N1 N 0.59919(17) 0.42227(16) 0.9258(3) 0.0462(5) Uani 1 1 d .
C2 C 0.5051(2) 0.3951(2) 0.8155(4) 0.0502(6) Uani 1 1 d .
H2 H 0.4332 0.3991 0.8602 0.060 Uiso 1 1 d R
N3 N 0.52279(16) 0.36061(17) 0.6316(3) 0.0480(5) Uani 1 1 d .
H3 H 0.4711 0.3399 0.5383 0.058 Uiso 1 1 d R
C3A C 0.63641(18) 0.36456(16) 0.6204(3) 0.0350(4) Uani 1 1 d .
N4 N 0.69564(18) 0.33769(16) 0.4719(3) 0.0463(5) Uani 1 1 d .
C5 C 0.8074(2) 0.35551(19) 0.5115(4) 0.0480(6) Uani 1 1 d .
H5 H 0.8539 0.3385 0.4126 0.058 Uiso 1 1 d R
C6 C 0.8593(2) 0.39785(18) 0.6911(4) 0.0453(5) Uani 1 1 d .
H6 H 0.9380 0.4092 0.7092 0.054 Uiso 1 1 d R
C7 C 0.79562(19) 0.42261(18) 0.8374(4) 0.0420(5) Uani 1 1 d .
H7 H 0.8277 0.4513 0.9592 0.050 Uiso 1 1 d R
N8 N 0.68174(14) 0.40327(13) 0.7992(2) 0.0318(4) Uani 1 1 d .

loop_
_atom_site_aniso_label
_atom_site_aniso_U_11
_atom_site_aniso_U_22
_atom_site_aniso_U_33
_atom_site_aniso_U_23
_atom_site_aniso_U_13
_atom_site_aniso_U_12
Cd 0.03316(12) 0.04006(12) 0.01789(11) -0.00171(5) 0.00506(7) -0.00194(5)
Cl1 0.0287(2) 0.0439(3) 0.0275(2) 0.00051(19) 0.00387(18) -0.00526(19)
Cl2 0.0290(2) 0.0445(3) 0.0261(2) 0.00100(18) 0.00411(18) 0.00629(19)
Cl3 0.0462(3) 0.0311(2) 0.0261(2) 0.00108(16) 0.0055(2) 0.00114(19)
N1 0.0423(11) 0.0512(11) 0.0470(11) -0.0147(9) 0.0135(9) -0.0047(9)
C2 0.0356(12) 0.0525(14) 0.0649(16) -0.0149(12) 0.0159(11) -0.0082(10)
N3 0.0312(10) 0.0612(12) 0.0504(12) -0.0140(10) 0.0004(8) -0.0125(9)
C3A 0.0351(11) 0.0350(10) 0.0342(11) -0.0012(8) 0.0007(8) -0.0053(8)
N4 0.0486(12) 0.0542(12) 0.0370(10) -0.0062(8) 0.0088(8) -0.0058(9)
C5 0.0479(14) 0.0428(12) 0.0571(14) 0.0009(11) 0.0229(11) 0.0018(10)
C6 0.0288(11) 0.0393(11) 0.0675(16) 0.0000(11) 0.0040(10) 0.0031(9)
C7 0.0318(11) 0.0408(12) 0.0503(13) -0.0073(10) -0.0079(10) 0.0003(9)
N8 0.0304(9) 0.0310(8) 0.0336(9) -0.0049(7) 0.0021(7) -0.0023(7)

loop_
_atom_type_symbol
_atom_type_description
_atom_type_scat_dispersion_real
_atom_type_scat_dispersion_imag
_atom_type_scat_source
C C 0.0033 0.0016 'International Tables Vol C Tables 4.2.6.8 and 6.1.1.4'
H H 0.0000 0.0000 'International Tables Vol C Tables 4.2.6.8 and 6.1.1.4'
N N 0.0061 0.0033 'International Tables Vol C Tables 4.2.6.8 and 6.1.1.4'
Cl Cl 0.1484 0.1585 'International Tables Vol C Tables 4.2.6.8 and 6.1.1.4'
Cd Cd -0.8075 1.2024 'International Tables Vol C Tables 4.2.6.8 and 6.1.1.4'

loop_
_geom_angle_atom_site_label_1
_geom_angle_atom_site_label_2
_geom_angle_atom_site_label_3
_geom_angle
_geom_angle_site_symmetry_1
_geom_angle_site_symmetry_3
Cl3 Cd Cl2 86.874(16) 4_566 4_566
Cl3 Cd Cl2 100.303(16) 4_566 .
Cl2 Cd Cl2 99.853(19) 4_566 .
Cl3 Cd Cl3 172.87(2) 4_566 .
Cl2 Cd Cl3 94.695(16) 4_566 .
Cl2 Cd Cl3 86.299(16) . .
Cl3 Cd Cl1 94.823(16) 4_566 .
Cl2 Cd Cl1 174.319(16) 4_566 .
Cl2 Cd Cl1 85.196(16) . .
Cl3 Cd Cl1 82.969(16) . .
Cl3 Cd Cl1 80.793(16) 4_566 4_566
Cl2 Cd Cl1 82.462(16) 4_566 4_566
Cl2 Cd Cl1 177.466(14) . 4_566
Cl3 Cd Cl1 92.502(16) . 4_566
Cl1 Cd Cl1 92.445(18) . 4_566
Cl3 Cd Cd 133.589(12) 4_566 4_565
Cl2 Cd Cd 127.754(11) 4_566 4_565
Cl2 Cd Cd 49.976(11) . 4_565
Cl3 Cd Cd 49.689(11) . 4_565
Cl1 Cd Cd 54.028(11) . 4_565
Cl1 Cd Cd 127.706(11) 4_566 4_565
Cl3 Cd Cd 50.392(11) 4_566 4_566
Cl2 Cd Cd 50.000(11) 4_566 4_566
Cl2 Cd Cd 132.105(11) . 4_566
Cl3 Cd Cd 126.329(12) . 4_566
Cl1 Cd Cd 127.814(11) . 4_566
Cl1 Cd Cd 50.285(10) 4_566 4_566
Cd Cd Cd 176.008(9) 4_565 4_566
Cd Cl1 Cd 75.685(13) . 4_565
Cd Cl2 Cd 80.023(14) 4_565 .
Cd Cl3 Cd 79.918(15) 4_565 .
C2 N1 N8 102.60(18) . .
N1 C2 N3 113.1(2) . .
N1 C2 H2 123.2 . .
N3 C2 H2 123.7 . .
C2 N3 C3A 107.40(19) . .
C2 N3 H3 126.3 . .
C3A N3 H3 126.3 . .
N4 C3A N8 125.0(2) . .
N4 C3A N3 130.1(2) . .
N8 C3A N3 104.88(18) . .
C3A N4 C5 113.7(2) . .
N4 C5 C6 124.1(2) . .
N4 C5 H5 117.9 . .
C6 C5 H5 118.0 . .
C7 C6 C5 119.8(2) . .
C7 C6 H6 120.1 . .
C5 C6 H6 120.1 . .
C6 C7 N8 116.4(2) . .
C6 C7 H7 121.9 . .
N8 C7 H7 121.7 . .
C3A N8 C7 120.94(19) . .
C3A N8 N1 112.01(17) . .
C7 N8 N1 127.02(18) . .

loop_
_geom_bond_atom_site_label_1
_geom_bond_atom_site_label_2
_geom_bond_distance
_geom_bond_site_symmetry_2
Cd Cl3 2.5898(5) 4_566
Cd Cl2 2.5999(5) 4_566
Cd Cl2 2.6009(5) .
Cd Cl3 2.6166(5) .
Cd Cl1 2.6547(5) .
Cd Cl1 2.7929(5) 4_566
Cd Cd 3.3438(2) 4_565
N1 C2 1.302(3) .
N1 N8 1.381(2) .
C2 N3 1.343(3) .
C2 H2 0.9300 .
N3 C3A 1.347(3) .
N3 H3 0.8600 .
C3A N4 1.322(3) .
C3A N8 1.343(3) .
N4 C5 1.329(3) .
C5 C6 1.389(4) .
C5 H5 0.9300 .
C6 C7 1.337(3) .
C6 H6 0.9300 .
C7 N8 1.356(3) .
C7 H7 0.9300 .

loop_
_geom_hbond_atom_site_label_D
_geom_hbond_atom_site_label_H
_geom_hbond_atom_site_label_A
_geom_hbond_distance_DH
_geom_hbond_distance_HA
_geom_hbond_distance_DA
_geom_hbond_angle_DHA
N3 H3 Cl1 0.86 2.34 3.1791(19) 163.7
